data_4022039
loop_
_publ_author_name
'Christopher J. T. Hyland'
'Louis S. Hegedus'

_publ_section_title
;
 Gold-Catalyzed and N-Iodosuccinimide-Mediated
 Cyclization of -Substituted Allenamides
;
_journal_name_full 'Journal of Organic Chemistry'
_journal_page_first 8658
_journal_page_last 8660
_journal_paper_doi 10.1021/jo061340r
_journal_volume 71
_journal_year 2006
_chemical_formula_sum 'C28 H29 N O3 Si'
_chemical_formula_weight 455.61
_chemical_name_systematic
; 
 ? 
;
_space_group_IT_number 14
_symmetry_cell_setting monoclinic
_symmetry_space_group_name_Hall '-P 2yn'
_symmetry_space_group_name_H-M 'P 1 21/n 1'
_atom_sites_solution_hydrogens geom
_atom_sites_solution_primary direct
_atom_sites_solution_secondary difmap
_audit_creation_method ' Bruker Shelxtl'
_cell_angle_alpha 90.00
_cell_angle_beta 99.948(2)
_cell_angle_gamma 90.00
_cell_formula_units_Z 8
_cell_length_a 16.2933(19)
_cell_length_b 12.0291(14)
_cell_length_c 27.005(3)
_cell_measurement_reflns_used 2022
_cell_measurement_temperature 273(2)
_cell_measurement_theta_max 18.50
_cell_measurement_theta_min 2.17
_cell_volume 5213.3(11)
_computing_cell_refinement 'Bruker SMART'
_computing_data_collection 'Bruker SMART'
_computing_data_reduction 'Bruker SAINT'
_computing_molecular_graphics 'Bruker SHELXTL'
_computing_publication_material 'Bruker SHELXTL'
_computing_structure_refinement 'Bruker SHELXTL'
_computing_structure_solution 'Bruker SHELXTL'
_diffrn_ambient_temperature 273(2)
_diffrn_measured_fraction_theta_full 1.000
_diffrn_measured_fraction_theta_max 1.000
_diffrn_measurement_device_type 'CCD area detector'
_diffrn_measurement_method 'phi and omega scans'
_diffrn_radiation_monochromator graphite
_diffrn_radiation_source 'fine-focus sealed tube'
_diffrn_radiation_type MoK\a
_diffrn_radiation_wavelength 0.71073
_diffrn_reflns_av_R_equivalents 0.0745
_diffrn_reflns_av_sigmaI/netI 0.0556
_diffrn_reflns_limit_h_max 15
_diffrn_reflns_limit_h_min -15
_diffrn_reflns_limit_k_max 11
_diffrn_reflns_limit_k_min -11
_diffrn_reflns_limit_l_max 25
_diffrn_reflns_limit_l_min -25
_diffrn_reflns_number 23519
_diffrn_reflns_theta_full 19.78
_diffrn_reflns_theta_max 19.78
_diffrn_reflns_theta_min 1.36
_exptl_absorpt_coefficient_mu 0.118
_exptl_absorpt_correction_T_max 0.9946
_exptl_absorpt_correction_T_min 0.9741
_exptl_absorpt_correction_type multi-scan
_exptl_absorpt_process_details 'SADABS (Sheldrick, 1997)'
_exptl_crystal_colour colorless
_exptl_crystal_density_diffrn 1.161
_exptl_crystal_density_meas ?
_exptl_crystal_density_method .
_exptl_crystal_description needles
_exptl_crystal_F_000 1936
_exptl_crystal_size_max 0.22
_exptl_crystal_size_mid 0.09
_exptl_crystal_size_min 0.05
_refine_diff_density_max 0.182
_refine_diff_density_min -0.203
_refine_diff_density_rms 0.039
_refine_ls_goodness_of_fit_ref 0.987
_refine_ls_hydrogen_treatment constr
_refine_ls_matrix_type full
_refine_ls_number_parameters 602
_refine_ls_number_reflns 4715
_refine_ls_number_restraints 0
_refine_ls_restrained_S_all 0.987
_refine_ls_R_factor_all 0.1145
_refine_ls_R_factor_gt 0.0502
_refine_ls_shift/su_max 0.000
_refine_ls_shift/su_mean 0.000
_refine_ls_structure_factor_coef Fsqd
_refine_ls_weighting_details 'calc w=1/[\s^2^(Fo^2^)+(0.0761P)^2^+2.5575P] where P=(Fo^2^+2Fc^2^)/3'
_refine_ls_weighting_scheme calc
_refine_ls_wR_factor_gt 0.1204
_refine_ls_wR_factor_ref 0.1588
_reflns_number_gt 2575
_reflns_number_total 4715
_reflns_threshold_expression >2sigma(I)
_cod_data_source_file jo061340rsi20060628_073713.cif
_cod_depositor_comments
;
The following automatic conversions were performed:
'_symmetry_cell_setting' value 'Monoclinic' changed to 'monoclinic'
according to '/home/saulius/struct/CIF-dictionaries/cif_core.dic'
dictionary named 'cif_core.dic' version 2.4.1 from 2010-06-29.

Automatic conversion script
Id: cif_fix_enum 1527 2010-12-29 10:47:43Z saulius 
;
_cod_original_sg_symbol_H-M 'P 21/n'
_cod_database_code 4022039

loop_
_symmetry_equiv_pos_as_xyz
'x, y, z'
'-x+1/2, y+1/2, -z+1/2'
'-x, -y, -z'
'x-1/2, -y-1/2, z-1/2'

loop_
_atom_site_label
_atom_site_type_symbol
_atom_site_fract_x
_atom_site_fract_y
_atom_site_fract_z
_atom_site_U_iso_or_equiv
_atom_site_adp_type
_atom_site_occupancy
_atom_site_symmetry_multiplicity
_atom_site_calc_flag
_atom_site_refinement_flags
Si1 Si 0.44517(11) 0.67785(15) 0.16621(6) 0.0718(6) Uani 1 1 d .
Si2 Si 0.55504(10) 0.12914(14) 0.33706(6) 0.0636(6) Uani 1 1 d .
O1 O 0.2035(2) 0.4503(4) 0.24024(15) 0.0760(13) Uani 1 1 d .
O2 O 0.1867(2) 0.3142(3) 0.18162(15) 0.0665(11) Uani 1 1 d .
O3 O 0.3146(2) 0.2584(3) 0.32833(13) 0.0609(11) Uani 1 1 d .
O4 O 0.7980(3) 0.3601(4) 0.26266(15) 0.0759(13) Uani 1 1 d .
O5 O 0.8136(2) 0.4980(4) 0.31995(14) 0.0670(11) Uani 1 1 d .
O6 O 0.6854(2) 0.5481(4) 0.17773(13) 0.0668(11) Uani 1 1 d .
N1 N 0.2974(3) 0.3055(4) 0.24226(15) 0.0496(12) Uani 1 1 d .
N2 N 0.6987(3) 0.4974(4) 0.26264(15) 0.0503(12) Uani 1 1 d .
C1 C 0.2276(4) 0.3645(6) 0.2247(2) 0.0555(16) Uani 1 1 d .
C2 C 0.2196(3) 0.2034(5) 0.1791(2) 0.0531(15) Uani 1 1 d .
H2 H 0.1858 0.1534 0.1960 0.064 Uiso 1 1 calc R
C3 C 0.2128(3) 0.1652(6) 0.1263(2) 0.0557(16) Uani 1 1 d .
C4 C 0.1889(4) 0.2325(6) 0.0857(3) 0.090(2) Uani 1 1 d .
H4 H 0.1771 0.3070 0.0904 0.108 Uiso 1 1 calc R
C5 C 0.1823(5) 0.1897(10) 0.0374(3) 0.134(4) Uani 1 1 d .
H5 H 0.1659 0.2357 0.0098 0.161 Uiso 1 1 calc R
C6 C 0.1997(5) 0.0812(11) 0.0303(3) 0.122(3) Uani 1 1 d .
H6 H 0.1944 0.0529 -0.0021 0.146 Uiso 1 1 calc R
C7 C 0.2247(4) 0.0143(7) 0.0702(4) 0.100(3) Uani 1 1 d .
H7 H 0.2382 -0.0596 0.0653 0.120 Uiso 1 1 calc R
C8 C 0.2301(4) 0.0553(7) 0.1179(2) 0.0764(19) Uani 1 1 d .
H8 H 0.2458 0.0082 0.1452 0.092 Uiso 1 1 calc R
C9 C 0.3077(3) 0.2080(4) 0.21153(18) 0.0457(14) Uani 1 1 d .
H9 H 0.3167 0.1419 0.2330 0.055 Uiso 1 1 calc R
C10 C 0.3780(3) 0.2198(5) 0.18228(18) 0.0421(14) Uani 1 1 d .
C11 C 0.3901(3) 0.3159(5) 0.1573(2) 0.0578(16) Uani 1 1 d .
H11 H 0.3562 0.3772 0.1596 0.069 Uiso 1 1 calc R
C12 C 0.4530(4) 0.3223(6) 0.1286(2) 0.0711(18) Uani 1 1 d .
H12 H 0.4612 0.3878 0.1119 0.085 Uiso 1 1 calc R
C13 C 0.5027(4) 0.2327(8) 0.1250(2) 0.081(2) Uani 1 1 d .
H13 H 0.5447 0.2368 0.1057 0.097 Uiso 1 1 calc R
C14 C 0.4905(4) 0.1373(7) 0.1497(3) 0.085(2) Uani 1 1 d .
H14 H 0.5241 0.0758 0.1471 0.101 Uiso 1 1 calc R
C15 C 0.4288(4) 0.1310(5) 0.1787(2) 0.0696(18) Uani 1 1 d .
H15 H 0.4217 0.0657 0.1959 0.084 Uiso 1 1 calc R
C16 C 0.3449(3) 0.3248(4) 0.29226(19) 0.0522(15) Uani 1 1 d .
H16 H 0.3416 0.4035 0.3011 0.063 Uiso 1 1 calc R
C17 C 0.4341(3) 0.2909(5) 0.29683(19) 0.0482(14) Uani 1 1 d .
H17 H 0.4722 0.3269 0.2804 0.058 Uiso 1 1 calc R
C18 C 0.4527(3) 0.2048(4) 0.32651(19) 0.0439(14) Uani 1 1 d .
C19 C 0.6165(3) 0.1819(6) 0.2906(2) 0.095(2) Uani 1 1 d .
H19A H 0.6231 0.2609 0.2942 0.143 Uiso 1 1 calc R
H19B H 0.5880 0.1650 0.2572 0.143 Uiso 1 1 calc R
H19C H 0.6704 0.1470 0.2960 0.143 Uiso 1 1 calc R
C20 C 0.5336(4) -0.0216(5) 0.3283(3) 0.128(3) Uani 1 1 d .
H20A H 0.5850 -0.0622 0.3356 0.192 Uiso 1 1 calc R
H20B H 0.5075 -0.0353 0.2942 0.192 Uiso 1 1 calc R
H20C H 0.4972 -0.0452 0.3507 0.192 Uiso 1 1 calc R
C21 C 0.6124(4) 0.1553(5) 0.4013(2) 0.092(2) Uani 1 1 d .
H21A H 0.6309 0.2311 0.4039 0.138 Uiso 1 1 calc R
H21B H 0.6598 0.1066 0.4080 0.138 Uiso 1 1 calc R
H21C H 0.5764 0.1416 0.4252 0.138 Uiso 1 1 calc R
C22 C 0.3746(3) 0.1723(5) 0.34625(19) 0.0527(15) Uani 1 1 d .
H22 H 0.3543 0.1006 0.3318 0.063 Uiso 1 1 calc R
C23 C 0.3866(3) 0.1657(6) 0.4029(2) 0.0595(16) Uani 1 1 d .
C24 C 0.4057(4) 0.2596(6) 0.4315(3) 0.082(2) Uani 1 1 d .
H24 H 0.4104 0.3275 0.4157 0.098 Uiso 1 1 calc R
C25 C 0.4181(5) 0.2545(9) 0.4835(3) 0.122(3) Uani 1 1 d .
H25 H 0.4301 0.3186 0.5027 0.147 Uiso 1 1 calc R
C26 C 0.4126(7) 0.1559(13) 0.5059(4) 0.145(5) Uani 1 1 d .
H26 H 0.4233 0.1513 0.5408 0.174 Uiso 1 1 calc R
C27 C 0.3917(8) 0.0621(10) 0.4781(5) 0.172(5) Uani 1 1 d .
H27 H 0.3869 -0.0057 0.4939 0.206 Uiso 1 1 calc R
C28 C 0.3777(5) 0.0688(7) 0.4265(3) 0.119(3) Uani 1 1 d .
H28 H 0.3618 0.0054 0.4075 0.142 Uiso 1 1 calc R
C29 C 0.7711(4) 0.4435(6) 0.2787(2) 0.0562(16) Uani 1 1 d .
C30 C 0.7785(3) 0.6084(5) 0.32176(19) 0.0541(16) Uani 1 1 d .
H30 H 0.8088 0.6584 0.3026 0.065 Uiso 1 1 calc R
C31 C 0.7871(4) 0.6524(7) 0.3739(2) 0.0650(18) Uani 1 1 d .
C32 C 0.8172(4) 0.5898(6) 0.4154(3) 0.088(2) Uani 1 1 d .
H32 H 0.8330 0.5164 0.4116 0.106 Uiso 1 1 calc R
C33 C 0.8243(6) 0.6360(10) 0.4634(3) 0.129(4) Uani 1 1 d .
H33 H 0.8446 0.5938 0.4917 0.155 Uiso 1 1 calc R
C34 C 0.8014(6) 0.7429(12) 0.4680(4) 0.139(5) Uani 1 1 d .
H34 H 0.8070 0.7742 0.4999 0.167 Uiso 1 1 calc R
C35 C 0.7705(5) 0.8057(8) 0.4274(4) 0.118(3) Uani 1 1 d .
H35 H 0.7530 0.8782 0.4316 0.141 Uiso 1 1 calc R
C36 C 0.7650(4) 0.7613(7) 0.3797(3) 0.083(2) Uani 1 1 d .
H36 H 0.7463 0.8050 0.3517 0.099 Uiso 1 1 calc R
C37 C 0.6885(3) 0.5958(4) 0.29218(19) 0.0493(15) Uani 1 1 d .
H37 H 0.6753 0.6596 0.2696 0.059 Uiso 1 1 calc R
C38 C 0.6226(3) 0.5849(5) 0.32505(19) 0.0464(14) Uani 1 1 d .
C39 C 0.6190(3) 0.4925(5) 0.3544(2) 0.0592(16) Uani 1 1 d .
H39 H 0.6560 0.4342 0.3532 0.071 Uiso 1 1 calc R
C40 C 0.5600(4) 0.4856(6) 0.3861(2) 0.0745(19) Uani 1 1 d .
H40 H 0.5577 0.4227 0.4059 0.089 Uiso 1 1 calc R
C41 C 0.5057(4) 0.5709(8) 0.3881(3) 0.080(2) Uani 1 1 d .
H41 H 0.4666 0.5666 0.4094 0.096 Uiso 1 1 calc R
C42 C 0.5088(4) 0.6631(7) 0.3588(3) 0.083(2) Uani 1 1 d .
H42 H 0.4715 0.7212 0.3599 0.100 Uiso 1 1 calc R
C43 C 0.5669(4) 0.6702(5) 0.3276(2) 0.0648(17) Uani 1 1 d .
H43 H 0.5687 0.7333 0.3079 0.078 Uiso 1 1 calc R
C44 C 0.6532(3) 0.4803(5) 0.2122(2) 0.0511(15) Uani 1 1 d .
H44 H 0.6566 0.4021 0.2027 0.061 Uiso 1 1 calc R
C45 C 0.5644(3) 0.5147(5) 0.20689(19) 0.0480(14) Uani 1 1 d .
H45 H 0.5254 0.4778 0.2223 0.058 Uiso 1 1 calc R
C46 C 0.5468(3) 0.6029(5) 0.17807(19) 0.0478(15) Uani 1 1 d .
C47 C 0.3827(4) 0.6286(6) 0.2127(2) 0.113(3) Uani 1 1 d .
H47A H 0.3733 0.5501 0.2086 0.169 Uiso 1 1 calc R
H47B H 0.3302 0.6667 0.2077 0.169 Uiso 1 1 calc R
H47C H 0.4122 0.6434 0.2460 0.169 Uiso 1 1 calc R
C48 C 0.4644(5) 0.8275(6) 0.1752(4) 0.169(4) Uani 1 1 d .
H48A H 0.5120 0.8388 0.2011 0.253 Uiso 1 1 calc R
H48B H 0.4164 0.8621 0.1848 0.253 Uiso 1 1 calc R
H48C H 0.4747 0.8598 0.1443 0.253 Uiso 1 1 calc R
C49 C 0.3887(4) 0.6466(7) 0.1025(2) 0.122(3) Uani 1 1 d .
H49A H 0.4243 0.6612 0.0784 0.182 Uiso 1 1 calc R
H49B H 0.3399 0.6925 0.0953 0.182 Uiso 1 1 calc R
H49C H 0.3726 0.5697 0.1006 0.182 Uiso 1 1 calc R
C50 C 0.6276(4) 0.6369(5) 0.16128(19) 0.0576(16) Uani 1 1 d .
H50 H 0.6481 0.7058 0.1784 0.069 Uiso 1 1 calc R
C51 C 0.6224(4) 0.6516(6) 0.1056(2) 0.0687(18) Uani 1 1 d .
C52 C 0.6076(4) 0.5671(7) 0.0722(3) 0.099(2) Uani 1 1 d .
H52 H 0.5976 0.4962 0.0835 0.118 Uiso 1 1 calc R
C53 C 0.6069(6) 0.5844(10) 0.0213(3) 0.138(3) Uani 1 1 d .
H53 H 0.5972 0.5258 -0.0014 0.166 Uiso 1 1 calc R
C54 C 0.6209(8) 0.6893(12) 0.0054(3) 0.173(5) Uani 1 1 d .
H54 H 0.6210 0.7015 -0.0286 0.207 Uiso 1 1 calc R
C55 C 0.6345(9) 0.7758(10) 0.0375(4) 0.218(6) Uani 1 1 d .
H55 H 0.6422 0.8472 0.0260 0.261 Uiso 1 1 calc R
C56 C 0.6366(6) 0.7555(8) 0.0881(3) 0.148(4) Uani 1 1 d .
H56 H 0.6479 0.8139 0.1109 0.177 Uiso 1 1 calc R

loop_
_atom_site_aniso_label
_atom_site_aniso_U_11
_atom_site_aniso_U_22
_atom_site_aniso_U_33
_atom_site_aniso_U_23
_atom_site_aniso_U_13
_atom_site_aniso_U_12
Si1 0.0679(13) 0.0786(14) 0.0650(12) -0.0070(10) 0.0004(10) 0.0189(10)
Si2 0.0577(11) 0.0706(13) 0.0611(11) -0.0040(10) 0.0065(9) 0.0131(10)
O1 0.083(3) 0.060(3) 0.084(3) -0.008(3) 0.013(2) 0.031(3)
O2 0.054(3) 0.080(3) 0.063(3) -0.011(2) 0.003(2) 0.018(2)
O3 0.048(2) 0.089(3) 0.048(2) 0.012(2) 0.014(2) 0.010(2)
O4 0.084(3) 0.072(3) 0.071(3) -0.005(3) 0.014(2) 0.028(3)
O5 0.056(3) 0.084(3) 0.058(3) 0.001(3) 0.002(2) 0.009(3)
O6 0.053(3) 0.098(3) 0.051(2) 0.012(2) 0.016(2) 0.009(3)
N1 0.052(3) 0.058(3) 0.039(3) -0.003(3) 0.007(3) 0.017(3)
N2 0.053(3) 0.056(3) 0.040(3) -0.003(3) 0.006(3) 0.015(3)
C1 0.058(5) 0.054(5) 0.056(5) 0.004(4) 0.015(4) 0.008(4)
C2 0.059(4) 0.052(4) 0.053(4) -0.001(3) 0.021(3) -0.004(3)
C3 0.044(4) 0.071(5) 0.055(5) -0.009(4) 0.014(3) -0.007(3)
C4 0.114(6) 0.099(6) 0.055(5) 0.007(5) 0.012(4) 0.024(5)
C5 0.153(8) 0.197(11) 0.051(6) 0.010(6) 0.013(5) 0.059(8)
C6 0.105(7) 0.188(11) 0.071(7) -0.046(8) 0.014(5) 0.008(7)
C7 0.091(6) 0.124(7) 0.090(6) -0.033(6) 0.027(5) -0.026(5)
C8 0.080(5) 0.094(6) 0.060(5) -0.014(4) 0.029(4) -0.019(4)
C9 0.058(4) 0.038(4) 0.041(3) -0.001(3) 0.010(3) 0.008(3)
C10 0.040(4) 0.042(4) 0.042(3) -0.005(3) 0.003(3) 0.006(3)
C11 0.060(4) 0.049(4) 0.067(4) -0.004(3) 0.019(4) 0.003(3)
C12 0.068(5) 0.076(5) 0.074(5) -0.010(4) 0.027(4) -0.017(4)
C13 0.045(4) 0.128(7) 0.075(5) -0.014(5) 0.020(4) -0.004(5)
C14 0.070(5) 0.094(6) 0.095(6) -0.006(5) 0.030(4) 0.025(4)
C15 0.073(5) 0.065(5) 0.073(5) 0.001(4) 0.019(4) 0.017(4)
C16 0.064(4) 0.053(4) 0.041(4) 0.001(3) 0.013(3) 0.002(3)
C17 0.041(4) 0.060(4) 0.045(4) -0.004(3) 0.014(3) -0.005(3)
C18 0.048(4) 0.046(4) 0.038(3) 0.002(3) 0.009(3) -0.001(3)
C19 0.055(4) 0.156(7) 0.078(4) -0.003(5) 0.022(4) 0.020(4)
C20 0.124(6) 0.062(5) 0.183(8) -0.032(5) -0.012(6) 0.022(5)
C21 0.086(5) 0.117(6) 0.067(4) 0.003(4) -0.003(4) 0.012(4)
C22 0.057(4) 0.057(4) 0.046(4) 0.003(3) 0.014(3) -0.006(3)
C23 0.058(4) 0.076(5) 0.046(4) 0.011(4) 0.011(3) -0.003(4)
C24 0.086(5) 0.113(6) 0.047(5) 0.001(4) 0.015(4) -0.008(4)
C25 0.114(7) 0.186(11) 0.064(7) -0.016(6) 0.007(5) 0.022(7)
C26 0.157(9) 0.225(15) 0.057(7) 0.046(9) 0.027(6) 0.057(10)
C27 0.248(13) 0.159(11) 0.117(10) 0.072(8) 0.052(9) 0.026(10)
C28 0.183(8) 0.101(7) 0.080(6) 0.047(5) 0.044(6) 0.008(6)
C29 0.055(5) 0.068(5) 0.047(4) 0.004(4) 0.013(4) 0.008(4)
C30 0.055(4) 0.063(5) 0.047(4) -0.003(3) 0.015(3) -0.010(3)
C31 0.052(4) 0.087(6) 0.057(5) -0.009(5) 0.013(4) -0.029(4)
C32 0.091(5) 0.119(6) 0.054(5) -0.002(5) 0.015(4) -0.034(5)
C33 0.147(9) 0.181(11) 0.060(7) -0.009(7) 0.017(5) -0.052(8)
C34 0.123(8) 0.218(14) 0.077(7) -0.064(9) 0.020(6) -0.058(9)
C35 0.092(6) 0.160(9) 0.102(7) -0.065(8) 0.022(6) -0.028(6)
C36 0.068(5) 0.108(7) 0.074(6) -0.034(5) 0.019(4) -0.033(5)
C37 0.056(4) 0.054(4) 0.039(3) 0.002(3) 0.012(3) -0.001(3)
C38 0.049(4) 0.041(4) 0.047(4) -0.002(3) 0.000(3) -0.002(3)
C39 0.046(4) 0.068(5) 0.068(4) -0.004(4) 0.021(3) 0.006(3)
C40 0.063(4) 0.084(5) 0.083(5) 0.013(4) 0.030(4) -0.007(4)
C41 0.050(5) 0.110(6) 0.083(5) -0.015(5) 0.019(4) -0.012(5)
C42 0.054(5) 0.092(6) 0.104(6) -0.027(5) 0.015(4) 0.017(4)
C43 0.051(4) 0.063(5) 0.080(5) -0.003(4) 0.011(4) 0.013(4)
C44 0.058(4) 0.053(4) 0.043(4) -0.008(3) 0.011(3) 0.000(3)
C45 0.039(4) 0.060(4) 0.045(3) -0.003(3) 0.009(3) -0.009(3)
C46 0.050(4) 0.054(4) 0.038(3) -0.007(3) 0.005(3) -0.006(3)
C47 0.075(5) 0.168(8) 0.100(5) -0.008(5) 0.029(4) 0.021(5)
C48 0.149(8) 0.073(6) 0.268(12) -0.022(6) -0.007(8) 0.032(5)
C49 0.096(6) 0.177(8) 0.080(5) -0.006(5) -0.019(4) 0.051(5)
C50 0.067(4) 0.060(4) 0.045(4) -0.003(3) 0.010(3) -0.015(4)
C51 0.078(5) 0.084(5) 0.044(4) 0.012(4) 0.010(3) -0.010(4)
C52 0.115(6) 0.126(7) 0.055(5) -0.023(5) 0.013(4) -0.022(5)
C53 0.177(9) 0.180(11) 0.059(7) -0.027(6) 0.025(6) -0.008(8)
C54 0.271(14) 0.194(13) 0.050(6) 0.025(8) 0.022(7) -0.022(11)
C55 0.406(19) 0.175(11) 0.073(8) 0.017(8) 0.045(10) -0.051(12)
C56 0.259(11) 0.127(8) 0.056(6) 0.027(5) 0.024(6) -0.038(7)

loop_
_atom_type_symbol
_atom_type_description
_atom_type_scat_dispersion_real
_atom_type_scat_dispersion_imag
_atom_type_scat_source
C C 0.0033 0.0016 'International Tables Vol C Tables 4.2.6.8 and 6.1.1.4'
H H 0.0000 0.0000 'International Tables Vol C Tables 4.2.6.8 and 6.1.1.4'
N N 0.0061 0.0033 'International Tables Vol C Tables 4.2.6.8 and 6.1.1.4'
O O 0.0106 0.0060 'International Tables Vol C Tables 4.2.6.8 and 6.1.1.4'
Si Si 0.0817 0.0704 'International Tables Vol C Tables 4.2.6.8 and 6.1.1.4'

loop_
_geom_angle_atom_site_label_1
_geom_angle_atom_site_label_2
_geom_angle_atom_site_label_3
_geom_angle
C48 Si1 C49 111.7(4)
C48 Si1 C47 109.0(4)
C49 Si1 C47 109.0(3)
C48 Si1 C46 109.0(3)
C49 Si1 C46 110.3(3)
C47 Si1 C46 107.8(3)
C19 Si2 C21 109.5(3)
C19 Si2 C20 111.2(3)
C21 Si2 C20 109.8(3)
C19 Si2 C18 107.6(3)
C21 Si2 C18 110.6(3)
C20 Si2 C18 108.2(3)
C1 O2 C2 108.4(4)
C16 O3 C22 109.7(4)
C29 O5 C30 108.6(4)
C44 O6 C50 109.5(4)
C1 N1 C16 121.5(5)
C1 N1 C9 113.1(4)
C16 N1 C9 124.0(4)
C29 N2 C44 120.8(5)
C29 N2 C37 113.0(5)
C44 N2 C37 122.9(4)
O1 C1 N1 129.1(6)
O1 C1 O2 122.1(6)
N1 C1 O2 108.8(5)
O2 C2 C3 111.3(5)
O2 C2 C9 104.9(4)
C3 C2 C9 117.6(5)
C4 C3 C8 118.4(6)
C4 C3 C2 123.5(6)
C8 C3 C2 118.1(6)
C3 C4 C5 120.0(7)
C6 C5 C4 120.4(8)
C7 C6 C5 120.1(8)
C6 C7 C8 119.8(8)
C7 C8 C3 121.3(7)
N1 C9 C10 113.2(4)
N1 C9 C2 99.4(4)
C10 C9 C2 114.9(4)
C15 C10 C11 119.0(5)
C15 C10 C9 119.3(6)
C11 C10 C9 121.7(5)
C10 C11 C12 120.3(5)
C13 C12 C11 120.1(6)
C14 C13 C12 119.5(6)
C13 C14 C15 120.5(7)
C10 C15 C14 120.6(6)
O3 C16 N1 110.9(4)
O3 C16 C17 103.9(4)
N1 C16 C17 112.8(4)
C18 C17 C16 112.6(5)
C17 C18 C22 107.5(5)
C17 C18 Si2 125.5(4)
C22 C18 Si2 126.8(4)
O3 C22 C23 109.7(4)
O3 C22 C18 104.9(4)
C23 C22 C18 113.6(5)
C28 C23 C24 118.6(6)
C28 C23 C22 121.2(7)
C24 C23 C22 120.2(6)
C23 C24 C25 120.8(7)
C26 C25 C24 119.0(9)
C25 C26 C27 120.9(10)
C26 C27 C28 119.4(10)
C23 C28 C27 121.1(9)
O4 C29 N2 129.5(6)
O4 C29 O5 121.7(6)
N2 C29 O5 108.8(6)
O5 C30 C31 112.6(5)
O5 C30 C37 103.7(4)
C31 C30 C37 116.6(5)
C32 C31 C36 119.6(6)
C32 C31 C30 122.8(7)
C36 C31 C30 117.6(7)
C31 C32 C33 120.1(8)
C34 C33 C32 119.1(10)
C33 C34 C35 121.6(10)
C34 C35 C36 119.6(10)
C31 C36 C35 119.9(8)
N2 C37 C38 114.3(4)
N2 C37 C30 100.1(4)
C38 C37 C30 114.2(4)
C39 C38 C43 118.7(5)
C39 C38 C37 121.0(5)
C43 C38 C37 120.3(6)
C38 C39 C40 120.4(6)
C41 C40 C39 120.0(6)
C40 C41 C42 119.9(6)
C41 C42 C43 120.2(6)
C42 C43 C38 120.8(6)
O6 C44 N2 110.6(4)
O6 C44 C45 104.0(4)
N2 C44 C45 112.5(4)
C46 C45 C44 113.0(5)
C45 C46 C50 106.3(5)
C45 C46 Si1 126.0(4)
C50 C46 Si1 127.4(5)
O6 C50 C51 108.4(5)
O6 C50 C46 105.2(4)
C51 C50 C46 115.4(5)
C52 C51 C56 118.5(6)
C52 C51 C50 123.5(7)
C56 C51 C50 117.9(7)
C51 C52 C53 121.2(8)
C54 C53 C52 118.4(9)
C55 C54 C53 122.0(9)
C54 C55 C56 118.2(10)
C51 C56 C55 121.6(9)

loop_
_geom_bond_atom_site_label_1
_geom_bond_atom_site_label_2
_geom_bond_distance
Si1 C48 1.836(7)
Si1 C49 1.845(6)
Si1 C47 1.845(6)
Si1 C46 1.864(6)
Si2 C19 1.849(6)
Si2 C21 1.849(6)
Si2 C20 1.853(6)
Si2 C18 1.878(5)
O1 C1 1.207(6)
O2 C1 1.376(6)
O2 C2 1.443(6)
O3 C16 1.413(5)
O3 C22 1.450(6)
O4 C29 1.205(6)
O5 C29 1.372(6)
O5 C30 1.450(6)
O6 C44 1.406(6)
O6 C50 1.443(6)
N1 C1 1.354(6)
N1 C16 1.454(6)
N1 C9 1.463(6)
N2 C29 1.350(7)
N2 C44 1.447(6)
N2 C37 1.453(6)
C2 C3 1.486(7)
C2 C9 1.546(7)
C3 C4 1.363(8)
C3 C8 1.379(7)
C4 C5 1.389(9)
C5 C6 1.356(10)
C6 C7 1.351(10)
C7 C8 1.368(8)
C9 C10 1.507(6)
C10 C15 1.365(7)
C10 C11 1.370(7)
C11 C12 1.389(7)
C12 C13 1.361(8)
C13 C14 1.360(8)
C14 C15 1.379(8)
C16 C17 1.493(7)
C17 C18 1.313(6)
C18 C22 1.513(6)
C22 C23 1.511(7)
C23 C28 1.347(8)
C23 C24 1.374(8)
C24 C25 1.387(9)
C25 C26 1.340(12)
C26 C27 1.366(13)
C27 C28 1.375(12)
C30 C31 1.488(8)
C30 C37 1.551(7)
C31 C32 1.369(8)
C31 C36 1.375(8)
C32 C33 1.395(10)
C33 C34 1.351(12)
C34 C35 1.356(12)
C35 C36 1.382(9)
C37 C38 1.513(7)
C38 C39 1.373(7)
C38 C43 1.379(7)
C39 C40 1.395(7)
C40 C41 1.363(8)
C41 C42 1.369(8)
C42 C43 1.375(8)
C44 C45 1.488(7)
C45 C46 1.318(6)
C46 C50 1.520(7)
C50 C51 1.503(7)
C51 C52 1.353(8)
C51 C56 1.370(9)
C52 C53 1.387(10)
C53 C54 1.364(11)
C54 C55 1.348(12)
C55 C56 1.383(10)

loop_
_cod_related_entry_id
_cod_related_entry_database
_cod_related_entry_code
1 ChemSpider 28409597
